data_7013611
loop_
_publ_author_name
'Zangrando, Ennio'
'Serli, Barbara'
'Yellowlees, Lesley'
'Alessio, Enzo'

_publ_section_title
;
 The first examples of four and five O-bonded dmso ligands on a
 ruthenium centre
;
_journal_issue 23
_journal_name_full 'Dalton Transactions'
_journal_page_first 4391
_journal_page_last 4392
_journal_paper_doi 10.1039/b310510e
_journal_year 2003
_chemical_formula_moiety '[(C2 H6 S O)5 (N O 1+) Ru 3+] 3(C F3 S O3 1-)'
_chemical_formula_sum 'C13 H30 F9 N O15 Ru S8'
_chemical_formula_weight 968.93
_chemical_name_common 'nitrosyl-pentadimethylsulfoxide,O-ruthenium(ii) tristriflate'
_chemical_name_systematic
;
nitrosyl-pentadimethylsulfoxide,O-ruthenium(II)
tristriflate
;
_space_group_IT_number 33
_symmetry_cell_setting orthorhombic
_symmetry_space_group_name_Hall 'P 2c -2n'
_symmetry_space_group_name_H-M 'P n a 21'
_atom_sites_solution_hydrogens geom
_atom_sites_solution_primary direct
_atom_sites_solution_secondary difmap
_audit_creation_method SHELXL-97
_cell_angle_alpha 90.00
_cell_angle_beta 90.00
_cell_angle_gamma 90.00
_cell_formula_units_Z 4
_cell_length_a 14.206(4)
_cell_length_b 22.620(5)
_cell_length_c 11.196(4)
_cell_measurement_temperature 150(2)
_cell_volume 3597.7(18)
_computing_cell_refinement 'Mosflm (Acta Cryst. D50, 760, 1994)'
_computing_data_collection 'Nonius Xpress'
_computing_data_reduction 'Scala (Acta Cryst. D50, 760, 1994)'
_computing_molecular_graphics 'Ortep3/windows (Farrugia,1997)'
_computing_publication_material 'Wingx 1.64.04 (Farrugia, 1999)'
_computing_structure_refinement 'SHELX97 (Sheldrick, 1998)'
_computing_structure_solution 'SHELX97 (Sheldrick, 1998)'
_diffrn_ambient_temperature 150(2)
_diffrn_measured_fraction_theta_full 0.995
_diffrn_measured_fraction_theta_max 0.995
_diffrn_measurement_device_type 'image plate dip1030'
_diffrn_measurement_method 'laser scanner'
_diffrn_radiation_monochromator graphite
_diffrn_radiation_source 'fine-focus sealed tube'
_diffrn_radiation_type Mok\a
_diffrn_radiation_wavelength 0.71073
_diffrn_reflns_av_R_equivalents 0.0330
_diffrn_reflns_av_sigmaI/netI 0.0676
_diffrn_reflns_limit_h_max 18
_diffrn_reflns_limit_h_min -18
_diffrn_reflns_limit_k_max 29
_diffrn_reflns_limit_k_min -28
_diffrn_reflns_limit_l_max 14
_diffrn_reflns_limit_l_min -14
_diffrn_reflns_number 8142
_diffrn_reflns_theta_full 27.10
_diffrn_reflns_theta_max 27.10
_diffrn_reflns_theta_min 2.49
_exptl_absorpt_coefficient_mu 1.005
_exptl_absorpt_correction_type 'no applied'
_exptl_crystal_colour yellow
_exptl_crystal_density_diffrn 1.789
_exptl_crystal_density_method 'not measured'
_exptl_crystal_description prismatic
_exptl_crystal_F_000 1952
_exptl_crystal_size_max 0.40
_exptl_crystal_size_mid 0.35
_exptl_crystal_size_min 0.10
_refine_diff_density_max 0.737
_refine_diff_density_min -1.158
_refine_diff_density_rms 0.115
_refine_ls_abs_structure_details 'Flack H D (1983), Acta Cryst. A39, 876-881'
_refine_ls_abs_structure_Flack 0.58(9)
_refine_ls_extinction_coef 0.0007(4)
_refine_ls_extinction_expression Fc^*^=kFc[1+0.001xFc^2^\l^3^/sin(2\q)]^-1/4^
_refine_ls_extinction_method SHELXL
_refine_ls_goodness_of_fit_ref 1.061
_refine_ls_hydrogen_treatment mixed
_refine_ls_matrix_type full
_refine_ls_number_parameters 458
_refine_ls_number_reflns 7824
_refine_ls_number_restraints 1
_refine_ls_restrained_S_all 1.204
_refine_ls_R_factor_all 0.0904
_refine_ls_R_factor_gt 0.0665
_refine_ls_shift/su_max 0.006
_refine_ls_shift/su_mean 0.001
_refine_ls_structure_factor_coef Fsqd
_refine_ls_weighting_details 'calc w=1/[\s^2^(Fo^2^)+(0.0851P)^2^+11.069P] where P=(Fo^2^+2Fc^2^)/3'
_refine_ls_weighting_scheme calc
_refine_ls_wR_factor_gt 0.1709
_refine_ls_wR_factor_ref 0.1904
_reflns_number_gt 5602
_reflns_number_total 7824
_reflns_threshold_expression >2sigma(I)
_cod_data_source_file b310510e.txt
_cod_data_source_block 3
_cod_original_sg_symbol_H-M 'P na21'
_cod_database_code 7013611

loop_
_symmetry_equiv_pos_as_xyz
'x, y, z'
'-x, -y, z+1/2'
'-x+1/2, y+1/2, z+1/2'
'x+1/2, -y+1/2, z'

loop_
_atom_site_label
_atom_site_type_symbol
_atom_site_fract_x
_atom_site_fract_y
_atom_site_fract_z
_atom_site_U_iso_or_equiv
_atom_site_adp_type
_atom_site_occupancy
_atom_site_symmetry_multiplicity
_atom_site_calc_flag
_atom_site_refinement_flags
_atom_site_disorder_assembly
_atom_site_disorder_group
Ru Ru 0.81757(4) 0.58819(3) 0.27476(14) 0.0450(3) Uani 1 1 d . . .
C1 C 0.5276(14) 0.6032(9) 0.1606(19) 0.087(5) Uani 1 1 d . I .
H1A H 0.5536 0.5895 0.0843 0.130 Uiso 1 1 calc R . .
H1B H 0.5253 0.6465 0.1610 0.130 Uiso 1 1 calc R . .
H1C H 0.4639 0.5874 0.1708 0.130 Uiso 1 1 calc R . .
C2 C 0.5349(11) 0.6084(8) 0.4006(16) 0.072(4) Uani 1 1 d . I .
H2A H 0.5680 0.5991 0.4751 0.107 Uiso 1 1 calc R . .
H2B H 0.4718 0.5909 0.4026 0.107 Uiso 1 1 calc R . .
H2C H 0.5298 0.6513 0.3917 0.107 Uiso 1 1 calc R . .
C3 C 0.7686(10) 0.6849(7) 0.5852(14) 0.073(4) Uani 1 1 d . . .
H3A H 0.7239 0.6519 0.5882 0.110 Uiso 1 1 calc R A 1
H3B H 0.7394 0.7185 0.5446 0.110 Uiso 1 1 calc R A 1
H3C H 0.7860 0.6963 0.6667 0.110 Uiso 1 1 calc R A 1
C4 C 0.9332(9) 0.7295(5) 0.5125(14) 0.064(4) Uani 1 1 d . . .
H4A H 0.9943 0.7268 0.4723 0.095 Uiso 1 1 calc R B 1
H4B H 0.9427 0.7396 0.5967 0.095 Uiso 1 1 calc R B 1
H4C H 0.8949 0.7601 0.4740 0.095 Uiso 1 1 calc R B 1
C5 C 0.6831(9) 0.4539(6) 0.4842(15) 0.059(4) Uani 1 1 d . . .
H5A H 0.6503 0.4507 0.4075 0.088 Uiso 1 1 calc R C 1
H5B H 0.6465 0.4791 0.5382 0.088 Uiso 1 1 calc R C 1
H5C H 0.6900 0.4145 0.5196 0.088 Uiso 1 1 calc R C 1
C6 C 0.8419(12) 0.4916(8) 0.5923(16) 0.085(5) Uani 1 1 d . . .
H6A H 0.9051 0.5086 0.5849 0.127 Uiso 1 1 calc R D 1
H6B H 0.8463 0.4525 0.6295 0.127 Uiso 1 1 calc R D 1
H6C H 0.8028 0.5175 0.6419 0.127 Uiso 1 1 calc R D 1
C7 C 0.8400(12) 0.5006(9) -0.0359(18) 0.088(5) Uani 1 1 d . . .
H7A H 0.8826 0.5347 -0.0377 0.132 Uiso 1 1 calc R E 1
H7B H 0.8180 0.4921 -0.1170 0.132 Uiso 1 1 calc R E 1
H7C H 0.8736 0.4661 -0.0043 0.132 Uiso 1 1 calc R E 1
C8 C 0.6800(8) 0.4512(6) 0.0483(13) 0.051(3) Uani 1 1 d . . .
H8A H 0.6207 0.4534 0.0928 0.076 Uiso 1 1 calc R F 1
H8B H 0.7190 0.4194 0.0814 0.076 Uiso 1 1 calc R F 1
H8C H 0.6666 0.4429 -0.0359 0.076 Uiso 1 1 calc R F 1
C9 C 0.7760(11) 0.6965(8) -0.0373(13) 0.073(4) Uani 1 1 d . . .
H9A H 0.7120 0.6802 -0.0376 0.110 Uiso 1 1 calc R G 1
H9B H 0.8161 0.6729 -0.0902 0.110 Uiso 1 1 calc R G 1
H9C H 0.7744 0.7375 -0.0655 0.110 Uiso 1 1 calc R G 1
C10 C 0.9354(10) 0.7265(7) 0.0819(17) 0.081(4) Uani 1 1 d . . .
H10A H 0.9707 0.7278 0.1570 0.121 Uiso 1 1 calc R H 1
H10B H 0.9278 0.7667 0.0508 0.121 Uiso 1 1 calc R H 1
H10C H 0.9699 0.7025 0.0236 0.121 Uiso 1 1 calc R H 1
N1 N 0.9328(5) 0.5636(3) 0.2841(14) 0.053(2) Uani 1 1 d . I .
O6 O 1.0090(5) 0.5459(3) 0.2933(12) 0.071(3) Uani 1 1 d . . .
O1 O 0.6856(4) 0.6202(2) 0.2663(10) 0.0421(14) Uani 1 1 d . I .
S1 S 0.59903(13) 0.57871(8) 0.2774(5) 0.0552(6) Uani 1 1 d . . .
S10 S 0.98190(14) 0.38202(9) 0.2760(5) 0.0616(7) Uani 1 1 d . . .
S20 S 0.42041(15) 0.43925(10) 0.2755(5) 0.0579(6) Uani 1 1 d . . .
S30 S 0.28218(19) 0.65809(11) 0.2571(5) 0.0717(12) Uani 1 1 d . . .
O10 O 0.9700(8) 0.4246(5) 0.1952(12) 0.086(3) Uani 1 1 d . . .
O11 O 0.9764(7) 0.4044(5) 0.4074(10) 0.079(3) Uani 1 1 d . . .
O12 O 1.0554(4) 0.3398(3) 0.2650(11) 0.0604(18) Uani 1 1 d . . .
O20 O 0.3217(5) 0.4266(4) 0.2903(16) 0.084(3) Uani 1 1 d . . .
O21 O 0.4515(9) 0.4634(5) 0.1666(12) 0.083(4) Uani 1 1 d . . .
O22 O 0.4584(7) 0.4689(5) 0.3783(11) 0.071(3) Uani 1 1 d . . .
O30 O 0.3532(6) 0.6917(4) 0.3071(10) 0.086(3) Uani 1 1 d . . .
O31 O 0.2834(5) 0.5956(3) 0.2705(12) 0.0626(17) Uani 1 1 d . . .
O32 O 0.2696(8) 0.6744(4) 0.1252(9) 0.083(3) Uani 1 1 d . . .
C100 C 0.8753(6) 0.3374(4) 0.2782(17) 0.054(2) Uani 1 1 d . . .
C200 C 0.4774(7) 0.3666(4) 0.276(2) 0.063(3) Uani 1 1 d . . .
C300 C 0.1741(10) 0.6828(5) 0.3109(12) 0.080(4) Uani 1 1 d . . .
F1 F 0.7971(4) 0.3672(3) 0.2943(11) 0.083(3) Uani 1 1 d . . .
F2 F 0.8706(6) 0.3083(5) 0.1710(10) 0.098(3) Uani 1 1 d . . .
F3 F 0.8744(8) 0.2949(5) 0.3539(13) 0.111(4) Uani 1 1 d . . .
F4 F 0.4455(7) 0.3308(4) 0.2007(12) 0.100(3) Uani 1 1 d . . .
F5 F 0.4606(8) 0.3396(4) 0.3856(11) 0.100(3) Uani 1 1 d . . .
F6 F 0.5686(4) 0.3704(3) 0.2747(12) 0.0749(17) Uani 1 1 d . . .
F7 F 0.1594(5) 0.7408(3) 0.2997(10) 0.085(3) Uani 1 1 d . . .
F8 F 0.0996(5) 0.6563(3) 0.2648(14) 0.117(3) Uani 1 1 d . . .
F9 F 0.1715(10) 0.6714(6) 0.4286(12) 0.153(5) Uani 1 1 d . . .
S4 S 0.7389(2) 0.51735(17) 0.0601(4) 0.0436(12) Uani 0.735(7) 1 d P I 1
S2 S 0.8756(3) 0.66183(17) 0.5023(4) 0.0507(13) Uani 0.735(7) 1 d P I 1
S5 S 0.8212(3) 0.69433(19) 0.1080(5) 0.0477(13) Uani 0.735(7) 1 d P I 1
S3 S 0.7954(3) 0.48543(18) 0.4615(5) 0.0505(13) Uani 0.735(7) 1 d P I 1
O5 O 0.8437(8) 0.6268(4) 0.1185(9) 0.046(3) Uani 0.735(7) 1 d P I 1
O2 O 0.8445(9) 0.6658(4) 0.3665(9) 0.055(3) Uani 0.735(7) 1 d P I 1
O4 O 0.7723(8) 0.5134(4) 0.1935(9) 0.044(3) Uani 0.735(7) 1 d P I 1
O3 O 0.7731(7) 0.5530(3) 0.4361(9) 0.042(3) Uani 0.735(7) 1 d P I 1
O2B O 0.836(3) 0.6286(9) 0.432(2) 0.068(11) Uiso 0.265(7) 1 d P I 2
O3B O 0.768(2) 0.5134(9) 0.3430(16) 0.044(8) Uiso 0.265(7) 1 d P I 2
O4B O 0.770(3) 0.5530(10) 0.117(2) 0.075(12) Uiso 0.265(7) 1 d P I 2
O5B O 0.846(2) 0.6628(9) 0.1746(16) 0.034(6) Uiso 0.265(7) 1 d P I 2
S2B S 0.8212(7) 0.6966(5) 0.4367(10) 0.040(3) Uiso 0.265(7) 1 d P I 2
S3B S 0.7491(8) 0.5179(5) 0.4834(10) 0.047(3) Uiso 0.265(7) 1 d P I 2
S4B S 0.7862(9) 0.4853(6) 0.0891(12) 0.058(4) Uiso 0.265(7) 1 d P I 2
S5B S 0.8753(8) 0.6650(5) 0.0374(9) 0.042(3) Uiso 0.265(7) 1 d P I 2

loop_
_atom_site_aniso_label
_atom_site_aniso_U_11
_atom_site_aniso_U_22
_atom_site_aniso_U_33
_atom_site_aniso_U_23
_atom_site_aniso_U_13
_atom_site_aniso_U_12
Ru 0.0274(3) 0.0277(3) 0.0800(5) -0.0002(6) 0.0004(7) -0.0002(2)
C1 0.069(8) 0.090(9) 0.102(10) -0.015(8) -0.019(7) 0.028(7)
C2 0.051(7) 0.074(7) 0.090(9) 0.020(7) 0.026(6) 0.012(6)
C3 0.067(7) 0.071(7) 0.082(9) -0.017(7) 0.001(6) 0.003(6)
C4 0.060(6) 0.043(5) 0.088(8) 0.019(6) -0.010(6) -0.010(5)
C5 0.060(7) 0.043(6) 0.073(8) -0.004(6) -0.009(6) 0.007(5)
C6 0.057(7) 0.076(8) 0.122(10) -0.017(8) -0.023(7) -0.007(6)
C7 0.057(7) 0.091(9) 0.116(10) 0.006(8) 0.021(7) 0.016(7)
C8 0.034(5) 0.046(6) 0.072(7) 0.002(5) -0.008(5) -0.014(4)
C9 0.060(7) 0.090(8) 0.070(8) 0.012(7) -0.005(6) 0.004(6)
C10 0.066(7) 0.069(7) 0.107(9) -0.003(7) -0.018(7) -0.015(6)
N1 0.032(3) 0.030(3) 0.097(6) 0.005(6) 0.005(6) 0.002(2)
O6 0.039(3) 0.051(3) 0.122(8) 0.004(5) -0.004(5) 0.001(3)
O1 0.033(2) 0.031(2) 0.063(4) -0.005(5) -0.001(4) 0.0004(19)
S1 0.0300(9) 0.0319(9) 0.104(2) -0.003(2) -0.004(2) 0.0007(7)
S10 0.0331(10) 0.0403(11) 0.111(2) -0.008(3) -0.001(2) 0.0004(8)
S20 0.0369(10) 0.0452(11) 0.0915(19) 0.005(2) 0.000(2) -0.0002(8)
S30 0.0451(12) 0.0336(10) 0.136(4) -0.004(2) -0.008(2) 0.0047(9)
O10 0.065(6) 0.075(6) 0.118(7) 0.027(6) -0.009(5) -0.008(5)
O11 0.056(5) 0.091(6) 0.089(7) -0.039(5) 0.004(5) -0.009(4)
O12 0.043(3) 0.057(3) 0.082(5) 0.010(5) 0.000(5) 0.010(3)
O20 0.049(4) 0.076(5) 0.128(8) -0.006(7) -0.006(6) -0.003(3)
O21 0.094(7) 0.057(5) 0.097(7) 0.000(5) 0.002(6) 0.025(5)
O22 0.057(5) 0.075(6) 0.081(6) -0.006(5) -0.004(5) 0.003(5)
O30 0.070(5) 0.065(5) 0.125(9) -0.022(5) -0.034(5) 0.010(4)
O31 0.075(4) 0.040(3) 0.072(4) -0.002(5) -0.006(7) 0.011(3)
O32 0.118(7) 0.046(4) 0.086(6) 0.008(4) 0.013(5) -0.001(4)
C100 0.043(4) 0.041(4) 0.079(6) 0.012(8) -0.006(7) -0.002(3)
C200 0.053(5) 0.045(4) 0.092(7) -0.009(8) 0.005(8) -0.004(4)
C300 0.087(8) 0.058(6) 0.094(10) -0.001(6) 0.018(7) -0.001(6)
F1 0.043(3) 0.069(4) 0.138(8) -0.016(5) 0.000(5) -0.003(3)
F2 0.061(5) 0.120(7) 0.111(7) -0.048(6) -0.010(5) -0.022(5)
F3 0.097(6) 0.097(6) 0.139(8) 0.021(6) 0.010(6) -0.023(5)
F4 0.079(5) 0.066(5) 0.156(8) -0.029(5) -0.024(5) 0.011(4)
F5 0.102(6) 0.059(4) 0.139(7) 0.031(5) 0.008(6) 0.001(4)
F6 0.046(3) 0.064(3) 0.115(5) -0.002(6) -0.004(5) 0.010(2)
F7 0.066(4) 0.048(3) 0.141(8) 0.005(4) 0.023(5) 0.010(3)
F8 0.061(4) 0.067(4) 0.222(9) 0.004(7) 0.009(7) -0.013(3)
F9 0.178(9) 0.133(8) 0.149(8) 0.015(7) 0.067(7) 0.058(7)
S4 0.0261(15) 0.0325(16) 0.072(3) 0.0019(16) -0.0034(15) 0.0049(12)
S2 0.0379(18) 0.0328(17) 0.081(3) -0.0067(18) -0.0072(17) -0.0030(13)
S5 0.0359(18) 0.0333(17) 0.074(3) 0.0005(17) 0.0056(16) -0.0009(13)
S3 0.0362(18) 0.0380(19) 0.077(3) 0.0162(18) 0.0070(17) 0.0113(14)
O5 0.042(5) 0.030(4) 0.065(6) 0.001(4) 0.005(4) 0.005(4)
O2 0.053(6) 0.034(5) 0.076(7) -0.004(5) -0.002(5) -0.005(4)
O4 0.040(5) 0.035(5) 0.059(6) 0.008(4) -0.011(4) -0.002(4)
O3 0.036(4) 0.025(4) 0.064(6) 0.000(4) 0.009(4) -0.008(3)

loop_
_atom_type_symbol
_atom_type_description
_atom_type_scat_dispersion_real
_atom_type_scat_dispersion_imag
_atom_type_scat_source
C C 0.0033 0.0016 'International Tables Vol C Tables 4.2.6.8 and 6.1.1.4'
H H 0.0000 0.0000 'International Tables Vol C Tables 4.2.6.8 and 6.1.1.4'
N N 0.0061 0.0033 'International Tables Vol C Tables 4.2.6.8 and 6.1.1.4'
O O 0.0106 0.0060 'International Tables Vol C Tables 4.2.6.8 and 6.1.1.4'
F F 0.0171 0.0103 'International Tables Vol C Tables 4.2.6.8 and 6.1.1.4'
S S 0.1246 0.1234 'International Tables Vol C Tables 4.2.6.8 and 6.1.1.4'
Ru Ru -1.2594 0.8363 'International Tables Vol C Tables 4.2.6.8 and 6.1.1.4'

loop_
_geom_angle_atom_site_label_1
_geom_angle_atom_site_label_2
_geom_angle_atom_site_label_3
_geom_angle
_geom_angle_site_symmetry_1
_geom_angle_site_symmetry_3
_geom_angle_publ_flag
N1 Ru O3B 92.3(10) . . ?
N1 Ru O5 91.0(6) . . ?
O3B Ru O5 141.1(7) . . ?
N1 Ru O2B 88.4(13) . . ?
O3B Ru O2B 95.5(11) . . ?
O5 Ru O2B 123.4(8) . . ?
N1 Ru O1 177.5(3) . . ?
O3B Ru O1 89.6(10) . . ?
O5 Ru O1 88.5(4) . . ?
O2B Ru O1 89.8(12) . . ?
N1 Ru O4 93.4(4) . . ?
O3B Ru O4 49.3(6) . . ?
O5 Ru O4 91.8(4) . . ?
O2B Ru O4 144.8(10) . . ?
O1 Ru O4 89.1(4) . . ?
N1 Ru O4B 103.7(12) . . ?
O3B Ru O4B 83.3(12) . . ?
O5 Ru O4B 58.3(12) . . ?
O2B Ru O4B 167.8(18) . . ?
O1 Ru O4B 78.1(11) . . ?
O4 Ru O4B 35.4(9) . . ?
N1 Ru O5B 96.4(9) . . ?
O3B Ru O5B 166.9(11) . . ?
O5 Ru O5B 29.3(6) . . ?
O2B Ru O5B 94.6(10) . . ?
O1 Ru O5B 82.1(8) . . ?
O4 Ru O5B 120.0(7) . . ?
O4B Ru O5B 85.1(12) . . ?
N1 Ru O2 93.9(5) . . ?
O3B Ru O2 126.7(7) . . ?
O5 Ru O2 91.7(4) . . ?
O2B Ru O2 32.0(8) . . ?
O1 Ru O2 83.7(4) . . ?
O4 Ru O2 171.9(5) . . ?
O4B Ru O2 144.8(8) . . ?
O5B Ru O2 62.6(6) . . ?
N1 Ru O3 96.4(5) . . ?
O3B Ru O3 39.6(6) . . ?
O5 Ru O3 172.5(5) . . ?
O2B Ru O3 56.4(11) . . ?
O1 Ru O3 84.0(4) . . ?
O4 Ru O3 88.5(4) . . ?
O4B Ru O3 120.1(11) . . ?
O5B Ru O3 147.8(6) . . ?
O2 Ru O3 87.1(4) . . ?
S2B C3 S2 42.0(5) . . ?
S2 C4 S2B 41.6(4) . . ?
S3B C5 S3 33.8(5) . . ?
S3 C6 S3B 32.4(5) . . ?
S4B C7 S4 34.3(6) . . ?
S4 C8 S4B 34.8(5) . . ?
S5 C9 S5B 42.6(5) . . ?
S5B C10 S5 42.9(5) . . ?
O6 N1 Ru 177.8(12) . . ?
S1 O1 Ru 121.1(3) . . ?
O1 S1 C1 102.0(9) . . ?
O1 S1 C2 103.8(7) . . ?
C1 S1 C2 99.4(6) . . ?
O10 S10 O12 121.3(8) . . ?
O10 S10 O11 113.6(8) . . ?
O12 S10 O11 109.7(8) . . ?
O10 S10 C100 107.7(7) . . ?
O12 S10 C100 103.9(4) . . ?
O11 S10 C100 97.2(7) . . ?
O21 S20 O22 113.2(5) . . ?
O21 S20 O20 118.9(9) . . ?
O22 S20 O20 111.5(8) . . ?
O21 S20 C200 102.4(8) . . ?
O22 S20 C200 104.4(8) . . ?
O20 S20 C200 104.5(5) . . ?
O30 S30 O31 119.7(6) . . ?
O30 S30 O32 110.1(6) . . ?
O31 S30 O32 110.0(7) . . ?
O30 S30 C300 109.1(6) . . ?
O31 S30 C300 107.1(6) . . ?
O32 S30 C300 98.8(6) . . ?
F3 C100 F1 106.6(13) . . ?
F3 C100 F2 102.7(10) . . ?
F1 C100 F2 109.0(12) . . ?
F3 C100 S10 115.6(10) . . ?
F1 C100 S10 114.9(7) . . ?
F2 C100 S10 107.1(10) . . ?
F4 C200 F6 113.1(14) . . ?
F4 C200 F5 104.3(10) . . ?
F6 C200 F5 102.3(14) . . ?
F4 C200 S20 114.6(12) . . ?
F6 C200 S20 112.5(6) . . ?
F5 C200 S20 108.9(11) . . ?
F8 C300 F7 106.5(10) . . ?
F8 C300 F9 105.8(12) . . ?
F7 C300 F9 106.1(11) . . ?
F8 C300 S30 115.2(10) . . ?
F7 C300 S30 114.9(9) . . ?
F9 C300 S30 107.6(10) . . ?
O4 S4 C8 99.8(6) . . ?
O4 S4 C7 108.0(8) . . ?
C8 S4 C7 99.0(8) . . ?
O2 S2 C4 98.3(6) . . ?
O2 S2 C3 103.6(7) . . ?
C4 S2 C3 96.1(8) . . ?
O5 S5 C9 99.9(7) . . ?
O5 S5 C10 102.9(7) . . ?
C9 S5 C10 99.7(9) . . ?
O3 S3 C6 99.3(8) . . ?
O3 S3 C5 103.5(6) . . ?
C6 S3 C5 106.0(9) . . ?
S5 O5 Ru 117.2(6) . . ?
S2 O2 Ru 118.6(6) . . ?
S4 O4 Ru 118.4(5) . . ?
S3 O3 Ru 117.8(5) . . ?
S2B O2B Ru 117.6(14) . . ?
S3B O3B Ru 112.6(12) . . ?
S4B O4B Ru 120.1(14) . . ?
S5B O5B Ru 126.8(13) . . ?
O2B S2B C3 86.5(13) . . ?
O2B S2B C4 106.5(15) . . ?
C3 S2B C4 89.6(8) . . ?
O3B S3B C5 92.5(10) . . ?
O3B S3B C6 119.9(15) . . ?
C5 S3B C6 96.5(9) . . ?
O4B S4B C7 91.8(17) . . ?
O4B S4B C8 110.8(17) . . ?
C7 S4B C8 105.9(12) . . ?
O5B S5B C10 82.8(11) . . ?
O5B S5B C9 104.9(12) . . ?
C10 S5B C9 101.9(10) . . ?

loop_
_geom_bond_atom_site_label_1
_geom_bond_atom_site_label_2
_geom_bond_distance
_geom_bond_site_symmetry_2
_geom_bond_publ_flag
Ru N1 1.733(7) . ?
Ru O3B 1.986(16) . ?
Ru O5 1.990(9) . ?
Ru O2B 2.002(16) . ?
Ru O1 2.012(5) . ?
Ru O4 2.026(8) . ?
Ru O4B 2.048(17) . ?
Ru O5B 2.067(15) . ?
Ru O2 2.070(9) . ?
Ru O3 2.072(9) . ?
C1 S1 1.746(19) . ?
C2 S1 1.783(16) . ?
C3 S2B 1.843(16) . ?
C3 S2 1.856(14) . ?
C4 S2 1.738(12) . ?
C4 S2B 1.949(15) . ?
C5 S3B 1.724(16) . ?
C5 S3 1.766(13) . ?
C6 S3 1.612(15) . ?
C6 S3B 1.892(17) . ?
C7 S4B 1.632(17) . ?
C7 S4 1.834(14) . ?
C8 S4 1.721(11) . ?
C8 S4B 1.755(15) . ?
C9 S5 1.750(15) . ?
C9 S5B 1.789(16) . ?
C10 S5B 1.706(16) . ?
C10 S5 1.802(14) . ?
N1 O6 1.158(9) . ?
O1 S1 1.553(5) . ?
S10 O10 1.332(12) . ?
S10 O12 1.420(7) . ?
S10 O11 1.558(11) . ?
S10 C100 1.820(9) . ?
S20 O21 1.408(14) . ?
S20 O22 1.437(12) . ?
S20 O20 1.441(8) . ?
S20 C200 1.831(10) . ?
S30 O30 1.382(9) . ?
S30 O31 1.422(6) . ?
S30 O32 1.533(10) . ?
S30 C300 1.741(15) . ?
C100 F3 1.281(17) . ?
C100 F1 1.312(11) . ?
C100 F2 1.37(2) . ?
C200 F4 1.257(19) . ?
C200 F6 1.298(11) . ?
C200 F5 1.39(2) . ?
C300 F8 1.322(13) . ?
C300 F7 1.334(12) . ?
C300 F9 1.343(14) . ?
S4 O4 1.570(9) . ?
S2 O2 1.586(10) . ?
S5 O5 1.565(8) . ?
S3 O3 1.586(8) . ?
O2B S2B 1.554(16) . ?
O3B S3B 1.597(16) . ?
O4B S4B 1.581(17) . ?
O5B S5B 1.592(15) . ?

loop_
_geom_torsion_atom_site_label_1
_geom_torsion_atom_site_label_2
_geom_torsion_atom_site_label_3
_geom_torsion_atom_site_label_4
_geom_torsion
_geom_torsion_site_symmetry_1
_geom_torsion_site_symmetry_2
_geom_torsion_site_symmetry_3
_geom_torsion_site_symmetry_4
_geom_torsion_publ_flag
O3B Ru N1 O6 -25(31) . . . . ?
O5 Ru N1 O6 -166(31) . . . . ?
O2B Ru N1 O6 71(31) . . . . ?
O1 Ru N1 O6 114(25) . . . . ?
O4 Ru N1 O6 -74(31) . . . . ?
O4B Ru N1 O6 -109(31) . . . . ?
O5B Ru N1 O6 165(31) . . . . ?
O2 Ru N1 O6 102(31) . . . . ?
O3 Ru N1 O6 15(31) . . . . ?
N1 Ru O1 S1 -155(14) . . . . ?
O3B Ru O1 S1 -15.6(9) . . . . ?
O5 Ru O1 S1 125.5(8) . . . . ?
O2B Ru O1 S1 -111.1(12) . . . . ?
O4 Ru O1 S1 33.7(8) . . . . ?
O4B Ru O1 S1 67.6(13) . . . . ?
O5B Ru O1 S1 154.2(10) . . . . ?
O2 Ru O1 S1 -142.6(8) . . . . ?
O3 Ru O1 S1 -54.9(8) . . . . ?
Ru O1 S1 C1 -134.2(9) . . . . ?
Ru O1 S1 C2 122.9(8) . . . . ?
O10 S10 C100 F3 -178.4(13) . . . . ?
O12 S10 C100 F3 51.6(15) . . . . ?
O11 S10 C100 F3 -60.8(13) . . . . ?
O10 S10 C100 F1 -53.5(16) . . . . ?
O12 S10 C100 F1 176.5(13) . . . . ?
O11 S10 C100 F1 64.1(14) . . . . ?
O10 S10 C100 F2 67.7(10) . . . . ?
O12 S10 C100 F2 -62.2(11) . . . . ?
O11 S10 C100 F2 -174.6(9) . . . . ?
O21 S20 C200 F4 -69.7(14) . . . . ?
O22 S20 C200 F4 172.1(13) . . . . ?
O20 S20 C200 F4 54.9(16) . . . . ?
O21 S20 C200 F6 61.3(18) . . . . ?
O22 S20 C200 F6 -56.9(18) . . . . ?
O20 S20 C200 F6 -174.1(16) . . . . ?
O21 S20 C200 F5 174.0(10) . . . . ?
O22 S20 C200 F5 55.8(10) . . . . ?
O20 S20 C200 F5 -61.5(12) . . . . ?
O30 S30 C300 F8 176.5(9) . . . . ?
O31 S30 C300 F8 -52.6(12) . . . . ?
O32 S30 C300 F8 61.6(10) . . . . ?
O30 S30 C300 F7 52.1(11) . . . . ?
O31 S30 C300 F7 -177.0(10) . . . . ?
O32 S30 C300 F7 -62.8(10) . . . . ?
O30 S30 C300 F9 -65.8(10) . . . . ?
O31 S30 C300 F9 65.2(11) . . . . ?
O32 S30 C300 F9 179.3(9) . . . . ?
S4B C8 S4 O4 -52.6(9) . . . . ?
S4B C8 S4 C7 57.7(9) . . . . ?
S4B C7 S4 O4 36.5(10) . . . . ?
S4B C7 S4 C8 -67.0(10) . . . . ?
S2B C4 S2 O2 38.4(7) . . . . ?
S2B C4 S2 C3 -66.4(7) . . . . ?
S2B C3 S2 O2 -25.8(7) . . . . ?
S2B C3 S2 C4 74.2(7) . . . . ?
S5B C9 S5 O5 -46.6(7) . . . . ?
S5B C9 S5 C10 58.4(7) . . . . ?
S5B C10 S5 O5 40.0(8) . . . . ?
S5B C10 S5 C9 -62.6(8) . . . . ?
S3B C6 S3 O3 37.3(7) . . . . ?
S3B C6 S3 C5 -69.8(8) . . . . ?
S3B C5 S3 O3 -20.7(9) . . . . ?
S3B C5 S3 C6 83.3(9) . . . . ?
C9 S5 O5 Ru -141.1(8) . . . . ?
C10 S5 O5 Ru 116.4(9) . . . . ?
N1 Ru O5 S5 -124.4(8) . . . . ?
O3B Ru O5 S5 140.7(16) . . . . ?
O2B Ru O5 S5 -35.7(12) . . . . ?
O1 Ru O5 S5 53.1(7) . . . . ?
O4 Ru O5 S5 142.2(8) . . . . ?
O4B Ru O5 S5 130.0(16) . . . . ?
O5B Ru O5 S5 -23.2(16) . . . . ?
O2 Ru O5 S5 -30.5(8) . . . . ?
O3 Ru O5 S5 50(4) . . . . ?
C4 S2 O2 Ru 156.6(8) . . . . ?
C3 S2 O2 Ru -105.1(9) . . . . ?
N1 Ru O2 S2 -64.9(9) . . . . ?
O3B Ru O2 S2 30.8(15) . . . . ?
O5 Ru O2 S2 -156.0(8) . . . . ?
O2B Ru O2 S2 16(2) . . . . ?
O1 Ru O2 S2 115.6(8) . . . . ?
O4 Ru O2 S2 89(3) . . . . ?
O4B Ru O2 S2 175(2) . . . . ?
O5B Ru O2 S2 -160.1(16) . . . . ?
O3 Ru O2 S2 31.4(8) . . . . ?
C8 S4 O4 Ru -164.4(7) . . . . ?
C7 S4 O4 Ru 92.7(9) . . . . ?
N1 Ru O4 S4 -112.3(8) . . . . ?
O3B Ru O4 S4 157.6(19) . . . . ?
O5 Ru O4 S4 -21.2(8) . . . . ?
O2B Ru O4 S4 156(2) . . . . ?
O1 Ru O4 S4 67.3(7) . . . . ?
O4B Ru O4 S4 -3(2) . . . . ?
O5B Ru O4 S4 -12.9(12) . . . . ?
O2 Ru O4 S4 94(3) . . . . ?
O3 Ru O4 S4 151.4(7) . . . . ?
C6 S3 O3 Ru 129.6(9) . . . . ?
C5 S3 O3 Ru -121.3(8) . . . . ?
N1 Ru O3 S3 -50.3(7) . . . . ?
O3B Ru O3 S3 35.4(15) . . . . ?
O5 Ru O3 S3 135(3) . . . . ?
O2B Ru O3 S3 -134.1(17) . . . . ?
O1 Ru O3 S3 132.1(7) . . . . ?
O4 Ru O3 S3 42.9(7) . . . . ?
O4B Ru O3 S3 59.6(10) . . . . ?
O5B Ru O3 S3 -163.2(15) . . . . ?
O2 Ru O3 S3 -143.9(7) . . . . ?
N1 Ru O2B S2B 121(3) . . . . ?
O3B Ru O2B S2B -147(3) . . . . ?
O5 Ru O2B S2B 31(3) . . . . ?
O1 Ru O2B S2B -57(3) . . . . ?
O4 Ru O2B S2B -145.6(14) . . . . ?
O4B Ru O2B S2B -63(8) . . . . ?
O5B Ru O2B S2B 25(3) . . . . ?
O2 Ru O2B S2B 20.9(11) . . . . ?
O3 Ru O2B S2B -140(3) . . . . ?
N1 Ru O3B S3B 96.4(18) . . . . ?
O5 Ru O3B S3B -169.2(9) . . . . ?
O2B Ru O3B S3B 8(2) . . . . ?
O1 Ru O3B S3B -82.0(18) . . . . ?
O4 Ru O3B S3B -171(3) . . . . ?
O4B Ru O3B S3B -160(2) . . . . ?
O5B Ru O3B S3B -132(4) . . . . ?
O2 Ru O3B S3B 0(2) . . . . ?
O3 Ru O3B S3B -1.0(8) . . . . ?
N1 Ru O4B S4B 49(3) . . . . ?
O3B Ru O4B S4B -42(3) . . . . ?
O5 Ru O4B S4B 131(3) . . . . ?
O2B Ru O4B S4B -127(5) . . . . ?
O1 Ru O4B S4B -133(3) . . . . ?
O4 Ru O4B S4B -27.4(14) . . . . ?
O5B Ru O4B S4B 144(3) . . . . ?
O2 Ru O4B S4B 166.7(13) . . . . ?
O3 Ru O4B S4B -57(3) . . . . ?
N1 Ru O5B S5B 72(2) . . . . ?
O3B Ru O5B S5B -59(6) . . . . ?
O5 Ru O5B S5B -8.7(10) . . . . ?
O2B Ru O5B S5B 161(2) . . . . ?
O1 Ru O5B S5B -110(2) . . . . ?
O4 Ru O5B S5B -26(2) . . . . ?
O4B Ru O5B S5B -31(2) . . . . ?
O2 Ru O5B S5B 163(3) . . . . ?
O3 Ru O5B S5B -175.1(10) . . . . ?
Ru O2B S2B C3 143(3) . . . . ?
Ru O2B S2B C4 -129(2) . . . . ?
S2 C3 S2B O2B 48.0(15) . . . . ?
S2 C3 S2B C4 -58.6(5) . . . . ?
S2 C4 S2B O2B -19.7(14) . . . . ?
S2 C4 S2B C3 66.6(7) . . . . ?
Ru O3B S3B C5 165.7(16) . . . . ?
Ru O3B S3B C6 -95.4(18) . . . . ?
S3 C5 S3B O3B 65.5(13) . . . . ?
S3 C5 S3B C6 -55.0(8) . . . . ?
S3 C6 S3B O3B -28.2(11) . . . . ?
S3 C6 S3B C5 68.4(9) . . . . ?
Ru O4B S4B C7 -124(3) . . . . ?
Ru O4B S4B C8 128(2) . . . . ?
S4 C7 S4B O4B -44.4(12) . . . . ?
S4 C7 S4B C8 67.9(9) . . . . ?
S4 C8 S4B O4B 21.2(14) . . . . ?
S4 C8 S4B C7 -77.1(10) . . . . ?
Ru O5B S5B C10 -149(2) . . . . ?
Ru O5B S5B C9 110.5(19) . . . . ?
S5 C10 S5B O5B -42.7(10) . . . . ?
S5 C10 S5B C9 61.0(7) . . . . ?
S5 C9 S5B O5B 20.6(9) . . . . ?
S5 C9 S5B C10 -65.0(8) . . . . ?
S2B O2B Ru O3 -140(3) . . . . ?
S3B O3B Ru O4 -171(3) . . . . ?
S4B O4B Ru O5 131(3) . . . . ?
S5B O5B Ru O2 163(3) . . . . ?
